data_7002672
loop_
_publ_author_name
'Ruiz, Jos\'e'
'Cutillas, Natalia'
'Villa, Mar\'ia Dolores'
'L\'opez, Gregorio'
'Espinosa, Arturo'
'Bautista, Delia'

_publ_section_title
;
 N1-Coordination in palladium(II) and platinum(II) complexes with
 9-methylhypoxanthine: crystal structures and theoretical calculations
;
_journal_issue 43
_journal_name_full 'Dalton Transactions'
_journal_page_first 9637
_journal_page_last 9644
_journal_paper_doi 10.1039/b915427b
_journal_year 2009
_chemical_formula_sum 'C33 H32 N5 O P Pt'
_chemical_formula_weight 740.70
_chemical_name_systematic
;
?
;
_space_group_IT_number 2
_symmetry_cell_setting triclinic
_symmetry_space_group_name_Hall '-P 1'
_symmetry_space_group_name_H-M 'P -1'
_atom_sites_solution_hydrogens geom
_atom_sites_solution_primary direct
_atom_sites_solution_secondary difmap
_audit_creation_method SHELXL-97
_cell_angle_alpha 103.460(2)
_cell_angle_beta 94.548(2)
_cell_angle_gamma 90.602(2)
_cell_formula_units_Z 2
_cell_length_a 8.4884(4)
_cell_length_b 10.0705(5)
_cell_length_c 17.4286(8)
_cell_measurement_reflns_used 8994
_cell_measurement_temperature 100(2)
_cell_measurement_theta_max 28.05
_cell_measurement_theta_min 2.41
_cell_volume 1443.71(12)
_computing_cell_refinement 'Bruker SAINT'
_computing_data_collection 'Bruker SMART'
_computing_data_reduction 'Bruker SAINT'
_computing_structure_refinement 'SHELXL-97 (Sheldrick, 1997)'
_computing_structure_solution 'SHELXS-97 (Sheldrick, 1990)'
_diffrn_ambient_temperature 100(2)
_diffrn_detector_area_resol_mean 8.26
_diffrn_measured_fraction_theta_full 0.983
_diffrn_measured_fraction_theta_max 0.983
_diffrn_measurement_device_type 'Bruker SMART APEX'
_diffrn_measurement_method \w-scan
_diffrn_radiation_monochromator graphite
_diffrn_radiation_source 'fine-focus sealed tube'
_diffrn_radiation_type MoK\a
_diffrn_radiation_wavelength 0.71073
_diffrn_reflns_av_R_equivalents 0.0281
_diffrn_reflns_av_sigmaI/netI 0.0362
_diffrn_reflns_limit_h_max 10
_diffrn_reflns_limit_h_min -10
_diffrn_reflns_limit_k_max 12
_diffrn_reflns_limit_k_min -12
_diffrn_reflns_limit_l_max 21
_diffrn_reflns_limit_l_min -22
_diffrn_reflns_number 16441
_diffrn_reflns_theta_full 27.09
_diffrn_reflns_theta_max 27.09
_diffrn_reflns_theta_min 2.08
_exptl_absorpt_coefficient_mu 4.951
_exptl_absorpt_correction_T_max 0.7899
_exptl_absorpt_correction_T_min 0.4845
_exptl_absorpt_correction_type multi-scan
_exptl_absorpt_process_details SADABS
_exptl_crystal_colour colourless
_exptl_crystal_density_diffrn 1.704
_exptl_crystal_density_method 'not measured'
_exptl_crystal_description block
_exptl_crystal_F_000 732
_exptl_crystal_size_max 0.13
_exptl_crystal_size_mid 0.07
_exptl_crystal_size_min 0.05
_refine_diff_density_max 1.625
_refine_diff_density_min -1.565
_refine_diff_density_rms 0.129
_refine_ls_extinction_method none
_refine_ls_goodness_of_fit_ref 1.098
_refine_ls_hydrogen_treatment 'rigid methyls, others riding'
_refine_ls_matrix_type full
_refine_ls_number_parameters 373
_refine_ls_number_reflns 6233
_refine_ls_number_restraints 0
_refine_ls_restrained_S_all 1.098
_refine_ls_R_factor_all 0.0301
_refine_ls_R_factor_gt 0.0280
_refine_ls_shift/su_max 0.001
_refine_ls_shift/su_mean 0.000
_refine_ls_structure_factor_coef Fsqd
_refine_ls_weighting_details 'calc w=1/[\s^2^(Fo^2^)+(0.0305P)^2^+1.1565P] where P=(Fo^2^+2Fc^2^)/3'
_refine_ls_weighting_scheme calc
_refine_ls_wR_factor_gt 0.0620
_refine_ls_wR_factor_ref 0.0628
_reflns_number_gt 5965
_reflns_number_total 6233
_reflns_threshold_expression >2sigma(I)
_cod_data_source_file b915427b.txt
_cod_data_source_block md511s
_cod_database_code 7002672

loop_
_symmetry_equiv_pos_as_xyz
'x, y, z'
'-x, -y, -z'

loop_
_atom_site_label
_atom_site_type_symbol
_atom_site_fract_x
_atom_site_fract_y
_atom_site_fract_z
_atom_site_U_iso_or_equiv
_atom_site_adp_type
_atom_site_occupancy
_atom_site_symmetry_multiplicity
_atom_site_calc_flag
_atom_site_refinement_flags
_atom_site_disorder_assembly
_atom_site_disorder_group
Pt1 Pt 0.699633(15) 0.490423(12) 0.295311(8) 0.01143(5) Uani 1 1 d . . .
P1 P 0.55094(11) 0.36716(9) 0.19275(6) 0.01249(18) Uani 1 1 d . . .
N1 N 0.6680(3) 0.3492(3) 0.36550(17) 0.0135(6) Uani 1 1 d . . .
C2 C 0.5528(4) 0.3657(4) 0.4156(2) 0.0180(8) Uani 1 1 d . . .
H2 H 0.4757 0.4304 0.4084 0.022 Uiso 1 1 calc R . .
N3 N 0.5325(4) 0.3041(3) 0.4735(2) 0.0205(7) Uani 1 1 d . . .
C4 C 0.6490(4) 0.2138(4) 0.4779(2) 0.0171(8) Uani 1 1 d . . .
C5 C 0.7699(4) 0.1819(3) 0.4296(2) 0.0151(7) Uani 1 1 d . . .
C6 C 0.7845(4) 0.2522(3) 0.3677(2) 0.0150(7) Uani 1 1 d . . .
N7 N 0.8666(4) 0.0863(3) 0.4537(2) 0.0192(7) Uani 1 1 d . . .
C8 C 0.8011(5) 0.0631(4) 0.5152(2) 0.0207(8) Uani 1 1 d . . .
H8 H 0.8419 0.0010 0.5447 0.025 Uiso 1 1 calc R . .
N9 N 0.6689(4) 0.1363(3) 0.53302(19) 0.0191(7) Uani 1 1 d . . .
C10 C 0.5711(5) 0.1352(5) 0.5978(3) 0.0334(11) Uani 1 1 d . . .
H10A H 0.4740 0.0806 0.5772 0.050 Uiso 1 1 calc R . .
H10B H 0.5438 0.2289 0.6224 0.050 Uiso 1 1 calc R . .
H10C H 0.6294 0.0952 0.6373 0.050 Uiso 1 1 calc R . .
O1 O 0.8880(3) 0.2371(3) 0.32035(17) 0.0227(6) Uani 1 1 d . . .
N10 N 0.8606(4) 0.6097(3) 0.38656(18) 0.0149(6) Uani 1 1 d . . .
C11 C 0.7443(4) 0.6434(3) 0.2425(2) 0.0134(7) Uani 1 1 d . . .
C12 C 0.7197(4) 0.6511(4) 0.1634(2) 0.0156(7) Uani 1 1 d . . .
H12 H 0.6700 0.5755 0.1259 0.019 Uiso 1 1 calc R . .
C13 C 0.7653(4) 0.7657(4) 0.1374(2) 0.0171(8) Uani 1 1 d . . .
H13 H 0.7452 0.7671 0.0832 0.021 Uiso 1 1 calc R . .
C14 C 0.8396(4) 0.8772(4) 0.1901(2) 0.0186(8) Uani 1 1 d . . .
H14 H 0.8716 0.9548 0.1723 0.022 Uiso 1 1 calc R . .
C15 C 0.8669(4) 0.8743(4) 0.2691(2) 0.0176(8) Uani 1 1 d . . .
H15 H 0.9172 0.9505 0.3059 0.021 Uiso 1 1 calc R . .
C16 C 0.8203(4) 0.7593(4) 0.2949(2) 0.0163(7) Uani 1 1 d . . .
C17 C 0.8445(5) 0.7549(3) 0.3802(2) 0.0182(8) Uani 1 1 d . . .
H17A H 0.7534 0.7955 0.4084 0.022 Uiso 1 1 calc R . .
H17B H 0.9411 0.8089 0.4051 0.022 Uiso 1 1 calc R . .
C18 C 1.0220(4) 0.5643(4) 0.3683(2) 0.0193(8) Uani 1 1 d . . .
H18A H 1.0998 0.6183 0.4083 0.029 Uiso 1 1 calc R . .
H18B H 1.0426 0.5772 0.3159 0.029 Uiso 1 1 calc R . .
H18C H 1.0303 0.4674 0.3686 0.029 Uiso 1 1 calc R . .
C19 C 0.8380(5) 0.6039(4) 0.4691(2) 0.0208(8) Uani 1 1 d . . .
H19A H 0.8588 0.5116 0.4759 0.031 Uiso 1 1 calc R . .
H19B H 0.7290 0.6267 0.4805 0.031 Uiso 1 1 calc R . .
H19C H 0.9113 0.6695 0.5056 0.031 Uiso 1 1 calc R . .
C21 C 0.6692(4) 0.2814(3) 0.1137(2) 0.0148(7) Uani 1 1 d . . .
C22 C 0.8320(4) 0.3009(4) 0.1227(2) 0.0182(8) Uani 1 1 d . . .
H22 H 0.8801 0.3638 0.1680 0.022 Uiso 1 1 calc R . .
C23 C 0.9262(5) 0.2287(4) 0.0658(2) 0.0232(9) Uani 1 1 d . . .
H23 H 1.0379 0.2419 0.0726 0.028 Uiso 1 1 calc R . .
C24 C 0.8563(5) 0.1382(4) -0.0006(2) 0.0238(9) Uani 1 1 d . . .
H24 H 0.9198 0.0904 -0.0399 0.029 Uiso 1 1 calc R . .
C25 C 0.6936(5) 0.1170(4) -0.0098(2) 0.0254(9) Uani 1 1 d . . .
H25 H 0.6460 0.0543 -0.0554 0.031 Uiso 1 1 calc R . .
C26 C 0.5998(5) 0.1870(4) 0.0473(2) 0.0186(8) Uani 1 1 d . . .
H26 H 0.4886 0.1708 0.0412 0.022 Uiso 1 1 calc R . .
C31 C 0.3978(4) 0.4630(3) 0.1517(2) 0.0135(7) Uani 1 1 d . . .
C32 C 0.3593(4) 0.4496(4) 0.0708(2) 0.0185(8) Uani 1 1 d . . .
H32 H 0.4188 0.3922 0.0331 0.022 Uiso 1 1 calc R . .
C33 C 0.2326(5) 0.5211(4) 0.0456(2) 0.0213(8) Uani 1 1 d . . .
H33 H 0.2066 0.5127 -0.0094 0.026 Uiso 1 1 calc R . .
C34 C 0.1454(5) 0.6036(4) 0.1002(2) 0.0221(8) Uani 1 1 d . . .
H34 H 0.0575 0.6496 0.0826 0.026 Uiso 1 1 calc R . .
C35 C 0.1851(5) 0.6199(4) 0.1803(2) 0.0192(8) Uani 1 1 d . . .
H35 H 0.1257 0.6780 0.2177 0.023 Uiso 1 1 calc R . .
C36 C 0.3119(4) 0.5510(4) 0.2059(2) 0.0183(8) Uani 1 1 d . . .
H36 H 0.3406 0.5640 0.2610 0.022 Uiso 1 1 calc R . .
C41 C 0.4386(4) 0.2237(3) 0.2112(2) 0.0136(7) Uani 1 1 d . . .
C42 C 0.5191(4) 0.1037(4) 0.2153(2) 0.0155(7) Uani 1 1 d . . .
H42 H 0.6296 0.0999 0.2101 0.019 Uiso 1 1 calc R . .
C43 C 0.4375(5) -0.0088(4) 0.2268(2) 0.0177(8) Uani 1 1 d . . .
H43 H 0.4916 -0.0905 0.2279 0.021 Uiso 1 1 calc R . .
C44 C 0.2777(5) -0.0028(4) 0.2366(2) 0.0198(8) Uani 1 1 d . . .
H44 H 0.2223 -0.0805 0.2442 0.024 Uiso 1 1 calc R . .
C45 C 0.1977(5) 0.1162(4) 0.2354(3) 0.0236(9) Uani 1 1 d . . .
H45 H 0.0883 0.1208 0.2435 0.028 Uiso 1 1 calc R . .
C46 C 0.2783(5) 0.2287(4) 0.2224(2) 0.0201(8) Uani 1 1 d . . .
H46 H 0.2233 0.3099 0.2211 0.024 Uiso 1 1 calc R . .

loop_
_atom_site_aniso_label
_atom_site_aniso_U_11
_atom_site_aniso_U_22
_atom_site_aniso_U_33
_atom_site_aniso_U_23
_atom_site_aniso_U_13
_atom_site_aniso_U_12
Pt1 0.01068(8) 0.01139(7) 0.01227(8) 0.00332(5) -0.00043(5) 0.00057(5)
P1 0.0114(4) 0.0118(4) 0.0146(5) 0.0040(4) 0.0003(3) 0.0007(3)
N1 0.0128(15) 0.0151(14) 0.0118(15) 0.0019(12) -0.0001(12) 0.0017(12)
C2 0.0154(19) 0.0183(17) 0.021(2) 0.0053(15) 0.0013(15) 0.0041(14)
N3 0.0172(17) 0.0255(17) 0.0222(18) 0.0107(14) 0.0058(14) 0.0030(13)
C4 0.0175(19) 0.0187(18) 0.0149(19) 0.0047(15) -0.0017(15) -0.0025(14)
C5 0.0137(18) 0.0119(16) 0.0184(19) 0.0029(14) -0.0033(14) -0.0006(13)
C6 0.0162(19) 0.0128(16) 0.0146(18) 0.0011(14) -0.0016(14) 0.0008(14)
N7 0.0184(17) 0.0152(15) 0.0233(18) 0.0052(13) -0.0051(13) 0.0019(12)
C8 0.022(2) 0.0171(18) 0.023(2) 0.0071(16) -0.0066(16) 0.0005(15)
N9 0.0210(17) 0.0207(16) 0.0172(17) 0.0093(13) -0.0027(13) -0.0023(13)
C10 0.031(3) 0.049(3) 0.029(2) 0.026(2) 0.005(2) 0.004(2)
O1 0.0218(15) 0.0226(14) 0.0259(15) 0.0068(12) 0.0102(12) 0.0074(11)
N10 0.0148(16) 0.0176(15) 0.0131(15) 0.0054(12) 0.0010(12) 0.0015(12)
C11 0.0069(16) 0.0167(17) 0.0187(19) 0.0083(15) 0.0011(14) 0.0021(13)
C12 0.0128(18) 0.0152(17) 0.0173(19) 0.0010(15) 0.0005(14) -0.0003(14)
C13 0.0159(19) 0.0198(18) 0.0174(19) 0.0079(15) 0.0013(15) 0.0019(14)
C14 0.0161(19) 0.0145(17) 0.027(2) 0.0073(16) 0.0052(16) 0.0015(14)
C15 0.0146(18) 0.0121(16) 0.026(2) 0.0037(15) 0.0008(15) 0.0025(14)
C16 0.0123(18) 0.0139(16) 0.022(2) 0.0041(15) 0.0005(15) 0.0015(13)
C17 0.020(2) 0.0119(16) 0.020(2) 0.0003(15) -0.0041(15) -0.0014(14)
C18 0.0133(19) 0.0246(19) 0.021(2) 0.0081(16) -0.0001(15) 0.0003(15)
C19 0.018(2) 0.0221(19) 0.020(2) 0.0029(16) -0.0009(16) -0.0011(15)
C21 0.0174(19) 0.0126(16) 0.0161(18) 0.0054(14) 0.0043(15) 0.0044(14)
C22 0.0178(19) 0.0161(17) 0.020(2) 0.0043(15) -0.0001(15) 0.0023(14)
C23 0.021(2) 0.027(2) 0.025(2) 0.0103(17) 0.0066(17) 0.0077(16)
C24 0.033(2) 0.0183(18) 0.022(2) 0.0060(16) 0.0127(18) 0.0102(17)
C25 0.037(3) 0.0193(19) 0.021(2) 0.0053(17) 0.0045(18) 0.0022(17)
C26 0.020(2) 0.0145(17) 0.022(2) 0.0060(15) 0.0001(16) -0.0023(14)
C31 0.0094(17) 0.0113(15) 0.0206(19) 0.0066(14) -0.0013(14) -0.0005(13)
C32 0.0171(19) 0.0194(18) 0.020(2) 0.0066(16) 0.0025(16) 0.0017(15)
C33 0.021(2) 0.030(2) 0.016(2) 0.0131(17) 0.0004(16) 0.0047(16)
C34 0.0135(19) 0.026(2) 0.031(2) 0.0168(18) 0.0029(16) 0.0047(15)
C35 0.019(2) 0.0152(17) 0.027(2) 0.0089(16) 0.0089(16) 0.0033(14)
C36 0.021(2) 0.0177(17) 0.0174(19) 0.0070(15) 0.0027(16) 0.0010(15)
C41 0.0146(18) 0.0138(16) 0.0115(17) 0.0017(14) -0.0007(14) -0.0033(13)
C42 0.0121(18) 0.0166(17) 0.0180(19) 0.0051(15) 0.0002(14) 0.0006(14)
C43 0.020(2) 0.0156(17) 0.0194(19) 0.0067(15) 0.0013(15) 0.0025(14)
C44 0.019(2) 0.0181(18) 0.024(2) 0.0076(16) 0.0033(16) -0.0031(15)
C45 0.016(2) 0.0212(19) 0.034(2) 0.0078(18) 0.0016(17) -0.0007(15)
C46 0.0167(19) 0.0173(18) 0.025(2) 0.0028(16) 0.0000(16) 0.0023(15)

loop_
_atom_type_symbol
_atom_type_description
_atom_type_scat_dispersion_real
_atom_type_scat_dispersion_imag
_atom_type_scat_source
C C 0.0033 0.0016 'International Tables Vol C Tables 4.2.6.8 and 6.1.1.4'
H H 0.0000 0.0000 'International Tables Vol C Tables 4.2.6.8 and 6.1.1.4'
N N 0.0061 0.0033 'International Tables Vol C Tables 4.2.6.8 and 6.1.1.4'
O O 0.0106 0.0060 'International Tables Vol C Tables 4.2.6.8 and 6.1.1.4'
P P 0.1023 0.0942 'International Tables Vol C Tables 4.2.6.8 and 6.1.1.4'
Pt Pt -1.7033 8.3905 'International Tables Vol C Tables 4.2.6.8 and 6.1.1.4'

loop_
_geom_angle_atom_site_label_1
_geom_angle_atom_site_label_2
_geom_angle_atom_site_label_3
_geom_angle
_geom_angle_site_symmetry_1
_geom_angle_site_symmetry_3
_geom_angle_publ_flag
C11 Pt1 N1 171.76(13) . . ?
C11 Pt1 N10 81.76(13) . . ?
N1 Pt1 N10 90.25(11) . . ?
C11 Pt1 P1 94.94(11) . . ?
N1 Pt1 P1 93.18(8) . . ?
N10 Pt1 P1 174.42(8) . . ?
C31 P1 C41 102.64(16) . . ?
C31 P1 C21 109.15(17) . . ?
C41 P1 C21 101.67(16) . . ?
C31 P1 Pt1 114.18(12) . . ?
C41 P1 Pt1 116.08(12) . . ?
C21 P1 Pt1 112.02(13) . . ?
C2 N1 C6 121.1(3) . . ?
C2 N1 Pt1 120.4(2) . . ?
C6 N1 Pt1 117.8(2) . . ?
N3 C2 N1 128.8(3) . . ?
C2 N3 C4 110.3(3) . . ?
N3 C4 C5 127.8(3) . . ?
N3 C4 N9 126.1(3) . . ?
C5 C4 N9 106.1(3) . . ?
C4 C5 N7 110.8(3) . . ?
C4 C5 C6 119.0(3) . . ?
N7 C5 C6 130.1(3) . . ?
O1 C6 N1 120.1(3) . . ?
O1 C6 C5 126.9(3) . . ?
N1 C6 C5 113.0(3) . . ?
C8 N7 C5 103.5(3) . . ?
N7 C8 N9 114.0(3) . . ?
C8 N9 C4 105.6(3) . . ?
C8 N9 C10 127.4(3) . . ?
C4 N9 C10 127.0(3) . . ?
C19 N10 C18 108.7(3) . . ?
C19 N10 C17 108.2(3) . . ?
C18 N10 C17 109.3(3) . . ?
C19 N10 Pt1 117.2(2) . . ?
C18 N10 Pt1 107.0(2) . . ?
C17 N10 Pt1 106.2(2) . . ?
C12 C11 C16 115.7(3) . . ?
C12 C11 Pt1 131.0(3) . . ?
C16 C11 Pt1 113.3(3) . . ?
C13 C12 C11 122.5(3) . . ?
C14 C13 C12 120.4(4) . . ?
C13 C14 C15 119.3(3) . . ?
C14 C15 C16 120.1(3) . . ?
C15 C16 C11 122.1(4) . . ?
C15 C16 C17 121.2(3) . . ?
C11 C16 C17 116.7(3) . . ?
C16 C17 N10 109.5(3) . . ?
C22 C21 C26 119.2(3) . . ?
C22 C21 P1 119.5(3) . . ?
C26 C21 P1 121.1(3) . . ?
C21 C22 C23 120.6(4) . . ?
C24 C23 C22 119.7(4) . . ?
C23 C24 C25 120.1(4) . . ?
C24 C25 C26 120.2(4) . . ?
C25 C26 C21 120.1(4) . . ?
C36 C31 C32 119.1(3) . . ?
C36 C31 P1 116.6(3) . . ?
C32 C31 P1 124.3(3) . . ?
C31 C32 C33 119.6(4) . . ?
C34 C33 C32 120.3(4) . . ?
C33 C34 C35 120.4(4) . . ?
C34 C35 C36 119.7(4) . . ?
C35 C36 C31 120.8(4) . . ?
C46 C41 C42 118.8(3) . . ?
C46 C41 P1 122.9(3) . . ?
C42 C41 P1 118.3(3) . . ?
C43 C42 C41 120.1(3) . . ?
C44 C43 C42 120.3(3) . . ?
C43 C44 C45 120.3(3) . . ?
C44 C45 C46 119.7(4) . . ?
C41 C46 C45 120.7(4) . . ?

loop_
_geom_bond_atom_site_label_1
_geom_bond_atom_site_label_2
_geom_bond_distance
_geom_bond_site_symmetry_2
_geom_bond_publ_flag
Pt1 C11 2.017(3) . ?
Pt1 N1 2.108(3) . ?
Pt1 N10 2.138(3) . ?
Pt1 P1 2.2148(9) . ?
P1 C31 1.826(4) . ?
P1 C41 1.826(4) . ?
P1 C21 1.826(4) . ?
N1 C2 1.349(5) . ?
N1 C6 1.402(4) . ?
C2 N3 1.321(5) . ?
N3 C4 1.360(5) . ?
C4 C5 1.372(5) . ?
C4 N9 1.374(5) . ?
C5 N7 1.388(4) . ?
C5 C6 1.434(5) . ?
C6 O1 1.239(4) . ?
N7 C8 1.313(5) . ?
C8 N9 1.366(5) . ?
N9 C10 1.455(5) . ?
N10 C19 1.481(5) . ?
N10 C18 1.485(5) . ?
N10 C17 1.499(4) . ?
C11 C12 1.398(5) . ?
C11 C16 1.416(5) . ?
C12 C13 1.396(5) . ?
C13 C14 1.384(5) . ?
C14 C15 1.385(5) . ?
C15 C16 1.401(5) . ?
C16 C17 1.495(5) . ?
C21 C22 1.385(5) . ?
C21 C26 1.399(5) . ?
C22 C23 1.399(5) . ?
C23 C24 1.382(6) . ?
C24 C25 1.386(6) . ?
C25 C26 1.390(6) . ?
C31 C36 1.394(5) . ?
C31 C32 1.396(5) . ?
C32 C33 1.399(5) . ?
C33 C34 1.379(6) . ?
C34 C35 1.380(6) . ?
C35 C36 1.386(5) . ?
C41 C46 1.389(5) . ?
C41 C42 1.408(5) . ?
C42 C43 1.384(5) . ?
C43 C44 1.381(5) . ?
C44 C45 1.387(5) . ?
C45 C46 1.390(5) . ?

loop_
_geom_hbond_atom_site_label_D
_geom_hbond_atom_site_label_H
_geom_hbond_atom_site_label_A
_geom_hbond_distance_DH
_geom_hbond_distance_HA
_geom_hbond_distance_DA
_geom_hbond_angle_DHA
_geom_hbond_site_symmetry_A
C19 H19B N3 0.98 2.47 3.447(5) 172.8 2_666
C45 H45 O1 0.95 2.39 3.230(5) 146.6 1_455
